data_4340171
loop_
_publ_author_name
'Kato, Merii'
'Tanase, Tomoaki'
'Mikuriya, Masahiro'

_publ_section_title
;
 Dinuclear copper(II) complexes with {Cu2(mu-hydroxo)bis(mu-carboxylato)}+
 cores and their reactions with sugar phosphate esters: A substrate
 binding model of fructose-1,6-bisphosphatase.
;
_journal_issue 7
_journal_name_full 'Inorganic chemistry'
_journal_page_first 2925
_journal_page_last 2941
_journal_paper_doi 10.1021/ic051942d
_journal_volume 45
_journal_year 2006
_chemical_formula_sum 'C57.5 H58 Cl3 Cu2 N7 O12'
_chemical_formula_weight 1272.58
_space_group_IT_number 2
_symmetry_cell_setting triclinic
_symmetry_Int_Tables_number 2
_symmetry_space_group_name_Hall '-P 1'
_symmetry_space_group_name_H-M 'P -1'
_cell_angle_alpha 103.56(2)
_cell_angle_beta 92.28(2)
_cell_angle_gamma 80.32(2)
_cell_formula_units_Z 2
_cell_length_a 14.203(1)
_cell_length_b 18.0006(5)
_cell_length_c 11.475(2)
_cell_measurement_reflns_used 5131
_cell_measurement_temperature 153.2
_cell_measurement_theta_max 27.5
_cell_measurement_theta_min 3.2
_cell_volume 2811.3(6)
_computing_cell_refinement CRYSTALCLEAR
_computing_data_collection CRYSTALCLEAR
_computing_data_reduction 'teXsan Ver. 1.11'
_computing_molecular_graphics ORTEP-II
_computing_publication_material 'teXsan Ver. 1.11'
_computing_structure_refinement 'teXsan Ver. 1.10'
_computing_structure_solution SIR92
_diffrn_detector_area_resol_mean 14.71
_diffrn_measured_fraction_theta_full 0.7452
_diffrn_measured_fraction_theta_max 0.7452
_diffrn_measurement_device_type 'Rigaku/MSC Mercury CCD'
_diffrn_measurement_method \w
_diffrn_radiation_type 'Mo K\a'
_diffrn_radiation_wavelength 0.7107
_diffrn_reflns_av_R_equivalents 0.040
_diffrn_reflns_limit_h_max 18
_diffrn_reflns_limit_h_min -18
_diffrn_reflns_limit_k_max 21
_diffrn_reflns_limit_k_min -23
_diffrn_reflns_limit_l_max 14
_diffrn_reflns_limit_l_min -14
_diffrn_reflns_number 26554
_diffrn_reflns_theta_full 27.49
_diffrn_reflns_theta_max 27.49
_exptl_absorpt_coefficient_mu 0.969
_exptl_absorpt_correction_T_max 1.000
_exptl_absorpt_correction_T_min 0.824
_exptl_absorpt_correction_type multi-scan
_exptl_absorpt_process_details 'Jacobson, R. (1998) Private communication'
_exptl_crystal_colour 'blue green'
_exptl_crystal_density_diffrn 1.503
_exptl_crystal_density_method 'not measured'
_exptl_crystal_description prism
_exptl_crystal_size_max 0.400
_exptl_crystal_size_mid 0.250
_exptl_crystal_size_min 0.200
_refine_diff_density_max 1.01
_refine_diff_density_min -0.78
_refine_ls_extinction_method none
_refine_ls_goodness_of_fit_ref 2.156
_refine_ls_hydrogen_treatment noref
_refine_ls_number_parameters 749
_refine_ls_number_reflns 8948
_refine_ls_R_factor_gt 0.0655
_refine_ls_shift/su_max 0.0160
_refine_ls_structure_factor_coef Fsqd
_refine_ls_weighting_details 'w = 1/[\s^2^(Fo^2^) + (0.03000(Max(Fo^2^,0) + 2Fc^2^)/3)^2^]'
_refine_ls_weighting_scheme calc
_refine_ls_wR_factor_ref 0.1552
_reflns_number_gt 8948
_reflns_number_total 9603
_reflns_threshold_expression F^2^>2.0\s(F^2^)
_cod_data_source_file ic051942dsi20060202_013414.cif
_cod_data_source_block '[Cu2(OH)(XDK)(phen)2]NO3_compound_4'
_cod_original_cell_volume 2811.5(5)
_cod_original_sg_symbol_H-M 'P -1         '
_cod_original_formula_sum 'C57.50 H58 Cl3 Cu2 N7 O12 '
_cod_database_code 4340171

loop_
_symmetry_equiv_pos_as_xyz
x,y,z
-x,-y,-z

loop_
_atom_site_label
_atom_site_type_symbol
_atom_site_fract_x
_atom_site_fract_y
_atom_site_fract_z
_atom_site_U_iso_or_equiv
_atom_site_adp_type
_atom_site_occupancy
_atom_site_calc_flag
_atom_site_refinement_flags
Cu(1) Cu 0.19391(3) 0.22935(2) 0.87790(4) 0.02522(10) Uani 1.00 d .
Cu(2) Cu 0.23420(3) 0.18659(2) 0.59908(4) 0.0270(1) Uani 1.00 d .
Cl(1) Cl 0.7154(1) 0.26980(8) 0.3117(1) 0.0833(5) Uani 1.00 d .
Cl(2) Cl 0.8292(1) 0.24118(9) 0.5189(1) 0.0793(5) Uani 1.00 d .
Cl(3) Cl 0.6409(3) 0.4274(3) 0.5889(4) 0.132(1) Uani 0.50 d P
Cl(4) Cl 0.5107(4) 0.3865(3) 0.4120(4) 0.142(2) Uani 0.50 d P
O(1) O 0.1608(2) 0.1726(1) 0.7243(2) 0.0286(6) Uani 1.00 d .
O(101) O 0.3324(2) 0.1724(1) 0.8713(2) 0.0275(6) Uani 1.00 d .
O(102) O 0.3612(2) 0.1596(1) 0.6767(2) 0.0290(6) Uani 1.00 d .
O(103) O 0.5097(2) 0.2628(1) 1.0062(2) 0.0321(6) Uani 1.00 d .
O(104) O 0.5624(2) 0.2202(1) 0.6077(2) 0.0305(6) Uani 1.00 d .
O(201) O 0.1724(2) 0.3334(1) 0.8267(2) 0.0293(6) Uani 1.00 d .
O(202) O 0.1780(2) 0.3050(1) 0.6262(2) 0.0305(6) Uani 1.00 d .
O(203) O 0.2629(2) 0.4833(1) 0.9830(2) 0.0309(6) Uani 1.00 d .
O(204) O 0.3109(2) 0.4313(1) 0.5833(2) 0.0361(7) Uani 1.00 d .
O(301) O 0.8249(2) -0.0022(2) 0.3261(3) 0.0591(10) Uani 1.00 d .
O(302) O 0.8416(4) -0.0409(2) 0.1401(4) 0.113(2) Uani 1.00 d .
O(303) O 0.8192(3) 0.0777(2) 0.2115(4) 0.072(1) Uani 1.00 d .
N(1) N 0.0731(2) 0.2136(2) 0.9596(3) 0.0324(8) Uani 1.00 d .
N(2) N 0.2157(2) 0.2883(2) 1.0462(2) 0.0277(7) Uani 1.00 d .
N(3) N 0.1565(2) 0.1253(2) 0.4658(3) 0.0335(8) Uani 1.00 d .
N(4) N 0.3081(2) 0.1898(2) 0.4549(3) 0.0346(8) Uani 1.00 d .
N(101) N 0.5367(2) 0.2402(1) 0.8069(2) 0.0234(7) Uani 1.00 d .
N(201) N 0.2871(2) 0.4613(1) 0.7833(2) 0.0251(7) Uani 1.00 d .
N(301) N 0.8294(2) 0.0127(2) 0.2264(3) 0.0387(9) Uani 1.00 d .
C(1) C 0.0027(3) 0.1762(2) 0.9116(4) 0.044(1) Uani 1.00 d .
C(2) C -0.0663(3) 0.1625(3) 0.9835(5) 0.059(1) Uani 1.00 d .
C(3) C -0.0649(3) 0.1869(2) 1.1041(5) 0.051(1) Uani 1.00 d .
C(4) C 0.0085(3) 0.2274(2) 1.1567(4) 0.043(1) Uani 1.00 d .
C(5) C 0.0208(4) 0.2552(2) 1.2839(4) 0.049(1) Uani 1.00 d .
C(6) C 0.0914(4) 0.2938(2) 1.3275(3) 0.051(1) Uani 1.00 d .
C(7) C 0.1599(3) 0.3102(2) 1.2501(3) 0.0385(10) Uani 1.00 d .
C(8) C 0.2343(3) 0.3527(2) 1.2885(3) 0.050(1) Uani 1.00 d .
C(9) C 0.2943(3) 0.3632(2) 1.2059(4) 0.046(1) Uani 1.00 d .
C(10) C 0.2843(3) 0.3292(2) 1.0850(3) 0.039(1) Uani 1.00 d .
C(11) C 0.1524(3) 0.2809(2) 1.1278(3) 0.0300(9) Uani 1.00 d .
C(12) C 0.0754(3) 0.2399(2) 1.0807(3) 0.0315(9) Uani 1.00 d .
C(13) C 0.0792(3) 0.0962(2) 0.4736(4) 0.044(1) Uani 1.00 d .
C(14) C 0.0326(4) 0.0569(2) 0.3725(4) 0.055(1) Uani 1.00 d .
C(15) C 0.0693(4) 0.0471(2) 0.2628(4) 0.063(1) Uani 1.00 d .
C(16) C 0.1523(4) 0.0772(2) 0.2489(4) 0.051(1) Uani 1.00 d .
C(17) C 0.1958(4) 0.0735(2) 0.1365(4) 0.059(1) Uani 1.00 d .
C(18) C 0.2729(4) 0.1062(3) 0.1317(4) 0.062(1) Uani 1.00 d .
C(19) C 0.3174(3) 0.1466(2) 0.2375(3) 0.049(1) Uani 1.00 d .
C(20) C 0.3945(4) 0.1824(3) 0.2388(4) 0.061(1) Uani 1.00 d .
C(21) C 0.4293(3) 0.2199(3) 0.3461(4) 0.060(1) Uani 1.00 d .
C(22) C 0.3833(3) 0.2242(3) 0.4531(4) 0.048(1) Uani 1.00 d .
C(23) C 0.2749(3) 0.1504(2) 0.3481(3) 0.0360(9) Uani 1.00 d .
C(24) C 0.1930(3) 0.1159(2) 0.3551(3) 0.0357(9) Uani 1.00 d .
C(101) C 0.3788(2) 0.1419(2) 0.7761(3) 0.0250(8) Uani 1.00 d .
C(102) C 0.5416(2) 0.2172(2) 0.9160(3) 0.0264(8) Uani 1.00 d .
C(103) C 0.5672(2) 0.1931(2) 0.6961(3) 0.0248(8) Uani 1.00 d .
C(104) C 0.4049(3) 0.0043(2) 0.7638(4) 0.038(1) Uani 1.00 d .
C(105) C 0.6428(3) 0.1348(2) 1.0337(3) 0.038(1) Uani 1.00 d .
C(106) C 0.6789(3) 0.0782(2) 0.5861(4) 0.040(1) Uani 1.00 d .
C(107) C 0.4601(3) 0.0740(2) 0.7783(3) 0.0272(8) Uani 1.00 d .
C(108) C 0.5137(3) 0.0822(2) 0.8987(3) 0.0283(8) Uani 1.00 d .
C(109) C 0.5897(3) 0.1347(2) 0.9146(3) 0.0277(8) Uani 1.00 d .
C(110) C 0.6597(3) 0.1063(2) 0.8113(3) 0.0316(9) Uani 1.00 d .
C(111) C 0.6092(3) 0.1091(2) 0.6917(3) 0.0294(9) Uani 1.00 d .
C(112) C 0.5290(3) 0.0581(2) 0.6753(3) 0.0306(9) Uani 1.00 d .
C(201) C 0.1488(2) 0.3465(2) 0.7253(3) 0.0254(8) Uani 1.00 d .
C(202) C 0.2310(2) 0.4908(2) 0.8867(3) 0.0244(8) Uani 1.00 d .
C(203) C 0.2583(3) 0.4641(2) 0.6661(3) 0.0280(8) Uani 1.00 d .
C(204) C -0.0210(3) 0.3795(2) 0.6980(3) 0.0371(10) Uani 1.00 d .
C(205) C 0.1033(3) 0.5955(2) 0.9863(4) 0.0362(10) Uani 1.00 d .
C(206) C 0.1658(3) 0.5488(2) 0.5457(4) 0.043(1) Uani 1.00 d .
C(207) C 0.0702(2) 0.4167(2) 0.7235(3) 0.0263(8) Uani 1.00 d .
C(208) C 0.0594(3) 0.4769(2) 0.8454(3) 0.0307(9) Uani 1.00 d .
C(209) C 0.1316(3) 0.5336(2) 0.8688(3) 0.0302(9) Uani 1.00 d .
C(210) C 0.1331(3) 0.5721(2) 0.7651(3) 0.0329(9) Uani 1.00 d .
C(211) C 0.1605(3) 0.5103(2) 0.6502(3) 0.0308(9) Uani 1.00 d .
C(212) C 0.0850(3) 0.4569(2) 0.6249(3) 0.0310(9) Uani 1.00 d .
C(301) C 0.4114(2) 0.3505(2) 0.7950(3) 0.0234(8) Uani 1.00 d .
C(302) C 0.5062(2) 0.3220(2) 0.8119(3) 0.0254(8) Uani 1.00 d .
C(303) C 0.5755(3) 0.3700(2) 0.8361(4) 0.0342(9) Uani 1.00 d .
C(304) C 0.5455(3) 0.4490(2) 0.8469(4) 0.041(1) Uani 1.00 d .
C(305) C 0.4512(3) 0.4797(2) 0.8294(3) 0.0346(9) Uani 1.00 d .
C(306) C 0.3860(2) 0.4296(2) 0.8025(3) 0.0245(8) Uani 1.00 d .
C(307) C 0.6788(3) 0.3379(2) 0.8491(4) 0.047(1) Uani 1.00 d .
C(308) C 0.4207(3) 0.5654(2) 0.8410(4) 0.046(1) Uani 1.00 d .
C(401) C 0.7333(4) 0.2143(3) 0.4221(5) 0.062(1) Uani 1.00 d .
C(402) C 0.5505(8) 0.436(1) 0.526(1) 0.149(6) Uani 0.50 d P
H(1) H 0.1850 0.1262 0.7265 0.0208 Uiso 1.00 calc .
H(2) H -0.0009 0.1587 0.8272 0.0527 Uiso 1.00 calc .
H(3) H -0.1155 0.1353 0.9471 0.0704 Uiso 1.00 calc .
H(4) H -0.1113 0.1767 1.1526 0.0610 Uiso 1.00 calc .
H(5) H -0.0218 0.2452 1.3380 0.0588 Uiso 1.00 calc .
H(6) H 0.0977 0.3110 1.4117 0.0606 Uiso 1.00 calc .
H(7) H 0.2428 0.3737 1.3714 0.0591 Uiso 1.00 calc .
H(8) H 0.3434 0.3933 1.2315 0.0556 Uiso 1.00 calc .
H(9) H 0.3282 0.3353 1.0291 0.0460 Uiso 1.00 calc .
H(10) H 0.0525 0.1022 0.5510 0.0532 Uiso 1.00 calc .
H(11) H -0.0241 0.0375 0.3815 0.0665 Uiso 1.00 calc .
H(12) H 0.0397 0.0200 0.1938 0.0758 Uiso 1.00 calc .
H(13) H 0.1681 0.0476 0.0644 0.0700 Uiso 1.00 calc .
H(14) H 0.2985 0.1024 0.0552 0.0745 Uiso 1.00 calc .
H(15) H 0.4240 0.1823 0.1658 0.0737 Uiso 1.00 calc .
H(16) H 0.4846 0.2441 0.3475 0.0725 Uiso 1.00 calc .
H(17) H 0.4058 0.2527 0.5267 0.0557 Uiso 1.00 calc .
H(18) H 0.3650 0.3172 0.7787 0.0279 Uiso 1.00 calc .
H(19) H 0.5911 0.4829 0.8670 0.0477 Uiso 1.00 calc .
H(20) H 0.4683 0.1029 0.9612 0.0336 Uiso 1.00 calc .
H(21) H 0.5441 0.0321 0.9049 0.0336 Uiso 1.00 calc .
H(22) H 0.7076 0.1385 0.8224 0.0376 Uiso 1.00 calc .
H(23) H 0.6885 0.0546 0.8096 0.0376 Uiso 1.00 calc .
H(24) H 0.5590 0.0056 0.6621 0.0360 Uiso 1.00 calc .
H(25) H 0.4931 0.0659 0.6060 0.0360 Uiso 1.00 calc .
H(26) H -0.0027 0.5065 0.8487 0.0367 Uiso 1.00 calc .
H(27) H 0.0665 0.4495 0.9075 0.0367 Uiso 1.00 calc .
H(28) H 0.0718 0.6004 0.7559 0.0392 Uiso 1.00 calc .
H(29) H 0.1788 0.6062 0.7810 0.0392 Uiso 1.00 calc .
H(30) H 0.1037 0.4179 0.5545 0.0372 Uiso 1.00 calc .
H(31) H 0.0259 0.4869 0.6112 0.0372 Uiso 1.00 calc .
H(32) H 0.3609 0.0140 0.8280 0.0446 Uiso 1.00 calc .
H(33) H 0.3705 -0.0016 0.6898 0.0446 Uiso 1.00 calc .
H(34) H 0.4485 -0.0416 0.7636 0.0446 Uiso 1.00 calc .
H(35) H 0.6738 0.0838 1.0336 0.0458 Uiso 1.00 calc .
H(36) H 0.6891 0.1683 1.0427 0.0458 Uiso 1.00 calc .
H(37) H 0.5985 0.1525 1.0979 0.0458 Uiso 1.00 calc .
H(38) H 0.7048 0.0257 0.5836 0.0483 Uiso 1.00 calc .
H(39) H 0.6455 0.0815 0.5134 0.0483 Uiso 1.00 calc .
H(40) H 0.7286 0.1082 0.5960 0.0483 Uiso 1.00 calc .
H(41) H -0.0745 0.4186 0.6959 0.0440 Uiso 1.00 calc .
H(42) H -0.0146 0.3431 0.6227 0.0440 Uiso 1.00 calc .
H(43) H -0.0296 0.3537 0.7592 0.0440 Uiso 1.00 calc .
H(44) H 0.1482 0.6302 1.0021 0.0432 Uiso 1.00 calc .
H(45) H 0.0415 0.6231 0.9777 0.0432 Uiso 1.00 calc .
H(46) H 0.1034 0.5707 1.0509 0.0432 Uiso 1.00 calc .
H(47) H 0.2124 0.5822 0.5629 0.0520 Uiso 1.00 calc .
H(48) H 0.1841 0.5098 0.4748 0.0520 Uiso 1.00 calc .
H(49) H 0.1056 0.5776 0.5341 0.0520 Uiso 1.00 calc .
H(50) H 0.6860 0.3120 0.9142 0.0574 Uiso 1.00 calc .
H(51) H 0.7010 0.3008 0.7777 0.0574 Uiso 1.00 calc .
H(52) H 0.7161 0.3778 0.8653 0.0574 Uiso 1.00 calc .
H(53) H 0.4738 0.5921 0.8599 0.0576 Uiso 1.00 calc .
H(54) H 0.3930 0.5752 0.7673 0.0576 Uiso 1.00 calc .
H(55) H 0.3738 0.5859 0.9028 0.0576 Uiso 1.00 calc .

loop_
_atom_site_aniso_label
_atom_site_aniso_U_11
_atom_site_aniso_U_22
_atom_site_aniso_U_33
_atom_site_aniso_U_12
_atom_site_aniso_U_13
_atom_site_aniso_U_23
Cu(1) 0.0316(2) 0.0253(2) 0.0170(2) -0.0028(2) -0.0031(2) 0.0031(1)
Cu(2) 0.0342(2) 0.0270(2) 0.0162(2) 0.0007(2) -0.0045(2) 0.0027(2)
Cl(1) 0.137(1) 0.0580(7) 0.0578(8) -0.0255(8) 0.0044(9) 0.0123(6)
Cl(2) 0.0749(9) 0.099(1) 0.0674(9) -0.0371(7) 0.0015(7) 0.0093(8)
Cl(3) 0.117(2) 0.191(4) 0.088(2) -0.092(2) 0.049(2) -0.021(2)
Cl(4) 0.158(4) 0.145(3) 0.129(3) 0.007(3) 0.057(3) 0.060(3)
O(1) 0.039(1) 0.022(1) 0.023(1) -0.005(1) -0.005(1) 0.0029(9)
O(101) 0.032(1) 0.027(1) 0.018(1) 0.003(1) -0.0051(10) 0.0013(9)
O(102) 0.033(1) 0.031(1) 0.024(1) -0.002(1) -0.007(1) 0.0109(9)
O(103) 0.036(1) 0.033(1) 0.022(1) 0.001(1) -0.002(1) 0.0014(10)
O(104) 0.039(1) 0.027(1) 0.025(1) -0.001(1) -0.001(1) 0.0090(9)
O(201) 0.040(1) 0.023(1) 0.023(1) -0.002(1) -0.010(1) 0.0039(9)
O(202) 0.043(1) 0.021(1) 0.022(1) 0.005(1) -0.001(1) 0.0024(9)
O(203) 0.036(1) 0.029(1) 0.023(1) 0.000(1) -0.008(1) 0.0013(10)
O(204) 0.044(2) 0.038(1) 0.025(1) -0.002(1) -0.005(1) 0.008(1)
O(301) 0.073(2) 0.076(2) 0.040(2) -0.030(2) -0.017(2) 0.027(1)
O(302) 0.203(5) 0.061(2) 0.046(2) 0.031(3) 0.018(3) -0.009(2)
O(303) 0.087(3) 0.045(2) 0.098(3) -0.024(2) -0.025(2) 0.041(2)
N(1) 0.039(2) 0.023(1) 0.031(2) 0.002(1) 0.003(1) 0.003(1)
N(2) 0.033(2) 0.026(1) 0.020(1) 0.000(1) -0.004(1) 0.004(1)
N(3) 0.047(2) 0.022(1) 0.027(1) 0.003(1) -0.014(1) 0.003(1)
N(4) 0.035(2) 0.044(2) 0.020(1) 0.011(1) -0.001(1) 0.009(1)
N(101) 0.026(1) 0.021(1) 0.020(1) 0.003(1) -0.003(1) 0.004(1)
N(201) 0.027(1) 0.018(1) 0.026(1) 0.004(1) -0.010(1) 0.004(1)
N(301) 0.040(2) 0.038(2) 0.039(2) -0.006(1) -0.008(1) 0.013(1)
C(1) 0.038(2) 0.038(2) 0.052(3) -0.009(2) 0.002(2) 0.000(2)
C(2) 0.037(2) 0.047(3) 0.091(4) -0.007(2) 0.014(2) 0.008(3)
C(3) 0.047(2) 0.036(2) 0.070(3) -0.002(2) 0.022(2) 0.016(2)
C(4) 0.051(2) 0.029(2) 0.046(2) 0.019(2) 0.018(2) 0.018(2)
C(5) 0.063(3) 0.035(2) 0.046(2) 0.016(2) 0.018(2) 0.018(2)
C(6) 0.077(3) 0.042(2) 0.024(2) 0.031(2) 0.014(2) 0.013(2)
C(7) 0.053(2) 0.032(2) 0.022(2) 0.017(2) 0.000(2) 0.006(1)
C(8) 0.067(3) 0.043(2) 0.023(2) 0.019(2) -0.010(2) -0.003(2)
C(9) 0.047(2) 0.046(2) 0.035(2) 0.000(2) -0.010(2) -0.006(2)
C(10) 0.045(2) 0.037(2) 0.028(2) 0.001(2) -0.009(2) 0.003(2)
C(11) 0.039(2) 0.023(2) 0.023(2) 0.011(1) 0.001(1) 0.006(1)
C(12) 0.035(2) 0.024(2) 0.033(2) 0.008(1) 0.004(2) 0.011(1)
C(13) 0.054(3) 0.037(2) 0.041(2) -0.009(2) -0.018(2) 0.009(2)
C(14) 0.070(3) 0.039(2) 0.055(3) -0.016(2) -0.032(2) 0.010(2)
C(15) 0.088(3) 0.033(2) 0.053(3) 0.005(2) -0.047(2) -0.003(2)
C(16) 0.078(3) 0.027(2) 0.030(2) 0.021(2) -0.023(2) -0.004(2)
C(17) 0.093(4) 0.037(2) 0.023(2) 0.035(2) -0.019(2) -0.004(2)
C(18) 0.092(4) 0.052(2) 0.020(2) 0.046(2) 0.001(2) 0.004(2)
C(19) 0.058(3) 0.053(2) 0.022(2) 0.038(2) 0.008(2) 0.011(2)
C(20) 0.059(3) 0.081(3) 0.035(2) 0.035(3) 0.019(2) 0.027(2)
C(21) 0.043(3) 0.095(3) 0.045(2) 0.011(2) 0.010(2) 0.037(2)
C(22) 0.036(2) 0.075(3) 0.033(2) 0.001(2) -0.003(2) 0.021(2)
C(23) 0.045(2) 0.030(2) 0.023(2) 0.022(2) -0.006(2) 0.006(1)
C(24) 0.052(2) 0.024(2) 0.020(2) 0.016(2) -0.011(2) 0.000(1)
C(101) 0.032(2) 0.017(1) 0.023(2) -0.001(1) -0.007(1) 0.003(1)
C(102) 0.023(2) 0.031(2) 0.024(2) 0.001(1) -0.004(1) 0.007(1)
C(103) 0.024(2) 0.024(2) 0.026(2) 0.003(1) 0.002(1) 0.007(1)
C(104) 0.051(2) 0.024(2) 0.037(2) -0.004(2) -0.006(2) 0.008(1)
C(105) 0.033(2) 0.051(2) 0.033(2) 0.000(2) -0.009(2) 0.020(2)
C(106) 0.047(2) 0.033(2) 0.036(2) 0.008(2) 0.015(2) 0.007(2)
C(107) 0.036(2) 0.018(1) 0.025(2) 0.001(1) -0.001(1) 0.005(1)
C(108) 0.034(2) 0.024(2) 0.025(2) 0.007(1) -0.003(1) 0.010(1)
C(109) 0.028(2) 0.031(2) 0.022(2) 0.006(1) -0.003(1) 0.011(1)
C(110) 0.029(2) 0.030(2) 0.034(2) 0.009(1) 0.001(2) 0.012(1)
C(111) 0.036(2) 0.022(2) 0.025(2) 0.007(1) 0.005(1) 0.005(1)
C(112) 0.043(2) 0.022(2) 0.022(2) 0.006(2) 0.002(2) 0.002(1)
C(201) 0.030(2) 0.021(2) 0.024(2) -0.005(1) -0.007(1) 0.005(1)
C(202) 0.028(2) 0.018(1) 0.024(2) -0.001(1) -0.004(1) 0.001(1)
C(203) 0.036(2) 0.021(2) 0.027(2) -0.005(1) -0.010(1) 0.008(1)
C(204) 0.037(2) 0.036(2) 0.033(2) -0.001(2) -0.012(2) 0.003(2)
C(205) 0.032(2) 0.028(2) 0.037(2) 0.005(2) -0.006(2) -0.007(2)
C(206) 0.058(3) 0.032(2) 0.042(2) -0.006(2) -0.022(2) 0.018(2)
C(207) 0.028(2) 0.020(1) 0.025(2) 0.003(1) -0.007(1) 0.000(1)
C(208) 0.027(2) 0.025(2) 0.032(2) 0.005(1) -0.008(1) -0.001(1)
C(209) 0.028(2) 0.023(2) 0.032(2) 0.005(1) -0.010(1) 0.000(1)
C(210) 0.036(2) 0.019(2) 0.039(2) 0.002(1) -0.015(2) 0.004(1)
C(211) 0.038(2) 0.022(2) 0.029(2) 0.003(1) -0.013(1) 0.009(1)
C(212) 0.034(2) 0.024(2) 0.031(2) 0.001(1) -0.016(1) 0.006(1)
C(301) 0.026(2) 0.023(2) 0.019(1) 0.000(1) -0.004(1) 0.003(1)
C(302) 0.030(2) 0.021(2) 0.023(2) 0.000(1) -0.006(1) 0.004(1)
C(303) 0.030(2) 0.024(2) 0.043(2) -0.003(1) -0.013(2) 0.001(2)
C(304) 0.034(2) 0.025(2) 0.058(3) -0.007(2) -0.014(2) 0.001(2)
C(305) 0.037(2) 0.019(2) 0.041(2) -0.001(1) -0.011(2) 0.000(1)
C(306) 0.025(2) 0.022(2) 0.023(2) 0.001(1) -0.005(1) 0.003(1)
C(307) 0.029(2) 0.036(2) 0.068(3) -0.002(2) -0.018(2) 0.003(2)
C(308) 0.048(2) 0.020(2) 0.068(3) -0.005(2) -0.010(2) 0.006(2)
C(401) 0.067(3) 0.073(3) 0.057(3) -0.033(2) 0.003(2) 0.020(2)
C(402) 0.022(5) 0.37(3) 0.040(6) -0.007(9) 0.014(5) 0.03(1)

loop_
_atom_type_symbol
_atom_type_description
_atom_type_scat_dispersion_real
_atom_type_scat_dispersion_imag
_atom_type_scat_source
C C 0.003 0.002
;International Tables for Crystallography
(1992, Vol. C, Tables 4.2.6.8 and 6.1.1.1)
;
H H 0.000 0.000
;International Tables for Crystallography
(1992, Vol. C, Table 6.1.1.2)
;
Cl Cl 0.148 0.159
;International Tables for Crystallography
(1992, Vol. C, Tables 4.2.6.8 and 6.1.1.1)
;
Cu Cu 0.320 1.265
;International Tables for Crystallography
(1992, Vol. C, Tables 4.2.6.8 and 6.1.1.1)
;
N N 0.006 0.003
;International Tables for Crystallography
(1992, Vol. C, Tables 4.2.6.8 and 6.1.1.1)
;
O O 0.011 0.006
;International Tables for Crystallography
(1992, Vol. C, Tables 4.2.6.8 and 6.1.1.1)
;

loop_
_geom_angle_atom_site_label_1
_geom_angle_atom_site_label_2
_geom_angle_atom_site_label_3
_geom_angle
_geom_angle_publ_flag
O(1) Cu(1) O(101) 94.49(10) yes
O(1) Cu(1) O(201) 93.36(9) yes
O(1) Cu(1) N(1) 93.4(1) yes
O(1) Cu(1) N(2) 174.1(1) yes
O(101) Cu(1) O(201) 116.1(1) yes
O(101) Cu(1) N(1) 131.2(1) yes
O(101) Cu(1) N(2) 89.9(1) yes
O(201) Cu(1) N(1) 111.4(1) yes
O(201) Cu(1) N(2) 88.2(1) yes
N(1) Cu(1) N(2) 80.7(1) yes
O(1) Cu(2) O(102) 94.8(1) yes
O(1) Cu(2) O(202) 93.44(10) yes
O(1) Cu(2) N(3) 93.7(1) yes
O(1) Cu(2) N(4) 173.3(1) yes
O(102) Cu(2) O(202) 116.49(10) yes
O(102) Cu(2) N(3) 133.4(1) yes
O(102) Cu(2) N(4) 87.1(1) yes
O(202) Cu(2) N(3) 108.6(1) yes
O(202) Cu(2) N(4) 91.4(1) yes
N(3) Cu(2) N(4) 80.5(1) yes
Cu(1) O(1) Cu(2) 112.7(1) yes
Cu(1) O(101) C(101) 124.4(2) yes
Cu(2) O(102) C(101) 129.4(2) yes
Cu(1) O(201) C(201) 128.8(2) yes
Cu(2) O(202) C(201) 123.5(2) yes
Cu(1) N(1) C(1) 129.2(3) yes
Cu(1) N(1) C(12) 111.9(3) yes
C(1) N(1) C(12) 118.5(4) yes
Cu(1) N(2) C(10) 127.8(3) yes
Cu(1) N(2) C(11) 113.7(2) yes
C(10) N(2) C(11) 118.4(3) yes
Cu(2) N(3) C(13) 129.7(3) yes
Cu(2) N(3) C(24) 112.8(3) yes
C(13) N(3) C(24) 117.5(3) yes
Cu(2) N(4) C(22) 127.5(3) yes
Cu(2) N(4) C(23) 114.0(3) yes
C(22) N(4) C(23) 118.5(3) yes
C(102) N(101) C(103) 125.8(3) yes
C(102) N(101) C(302) 117.0(3) yes
C(103) N(101) C(302) 116.8(3) yes
C(202) N(201) C(203) 126.1(3) yes
C(202) N(201) C(306) 115.8(3) yes
C(203) N(201) C(306) 117.9(3) yes
O(301) N(301) O(302) 117.7(4) yes
O(301) N(301) O(303) 123.4(4) yes
O(302) N(301) O(303) 118.9(4) yes
N(1) C(1) C(2) 121.0(4) yes
C(1) C(2) C(3) 121.7(4) yes
C(2) C(3) C(4) 118.2(4) yes
C(3) C(4) C(5) 124.6(4) yes
C(3) C(4) C(12) 117.7(4) yes
C(5) C(4) C(12) 117.7(4) yes
C(4) C(5) C(6) 121.4(4) yes
C(5) C(6) C(7) 122.1(4) yes
C(6) C(7) C(8) 125.7(4) yes
C(6) C(7) C(11) 117.6(4) yes
C(8) C(7) C(11) 116.7(4) yes
C(7) C(8) C(9) 119.6(4) yes
C(8) C(9) C(10) 120.2(4) yes
N(2) C(10) C(9) 121.7(4) yes
N(2) C(11) C(7) 123.3(4) yes
N(2) C(11) C(12) 116.5(3) yes
C(7) C(11) C(12) 120.2(4) yes
N(1) C(12) C(4) 122.8(4) yes
N(1) C(12) C(11) 116.2(3) yes
C(4) C(12) C(11) 121.0(3) yes
N(3) C(13) C(14) 123.0(4) yes
C(13) C(14) C(15) 119.4(5) yes
C(14) C(15) C(16) 120.1(4) yes
C(15) C(16) C(17) 125.3(4) yes
C(15) C(16) C(24) 116.1(4) yes
C(17) C(16) C(24) 118.6(5) yes
C(16) C(17) C(18) 121.2(4) yes
C(17) C(18) C(19) 122.7(4) yes
C(18) C(19) C(20) 125.7(4) yes
C(18) C(19) C(23) 116.3(5) yes
C(20) C(19) C(23) 118.0(4) yes
C(19) C(20) C(21) 119.9(4) yes
C(20) C(21) C(22) 120.1(5) yes
N(4) C(22) C(21) 121.4(4) yes
N(4) C(23) C(19) 122.0(4) yes
N(4) C(23) C(24) 116.2(3) yes
C(19) C(23) C(24) 121.8(4) yes
N(3) C(24) C(16) 123.9(4) yes
N(3) C(24) C(23) 116.6(3) yes
C(16) C(24) C(23) 119.5(4) yes
O(101) C(101) O(102) 125.4(3) yes
O(101) C(101) C(107) 117.8(3) yes
O(102) C(101) C(107) 116.7(3) yes
O(103) C(102) N(101) 119.8(3) yes
O(103) C(102) C(109) 123.0(3) yes
N(101) C(102) C(109) 117.2(3) yes
O(104) C(103) N(101) 120.0(3) yes
O(104) C(103) C(111) 122.3(3) yes
N(101) C(103) C(111) 117.6(3) yes
C(101) C(107) C(104) 102.3(3) yes
C(101) C(107) C(108) 113.3(3) yes
C(101) C(107) C(112) 113.0(3) yes
C(104) C(107) C(108) 107.8(3) yes
C(104) C(107) C(112) 109.1(3) yes
C(108) C(107) C(112) 110.9(3) yes
C(107) C(108) C(109) 114.8(3) yes
C(102) C(109) C(105) 108.5(3) yes
C(102) C(109) C(108) 109.2(3) yes
C(102) C(109) C(110) 109.5(3) yes
C(105) C(109) C(108) 110.4(3) yes
C(105) C(109) C(110) 109.9(3) yes
C(108) C(109) C(110) 109.3(3) yes
C(109) C(110) C(111) 111.0(3) yes
C(103) C(111) C(106) 109.6(3) yes
C(103) C(111) C(110) 107.6(3) yes
C(103) C(111) C(112) 110.7(3) yes
C(106) C(111) C(110) 111.4(3) yes
C(106) C(111) C(112) 108.7(3) yes
C(110) C(111) C(112) 108.8(3) yes
C(107) C(112) C(111) 116.2(3) yes
O(201) C(201) O(202) 126.2(3) yes
O(201) C(201) C(207) 116.7(3) yes
O(202) C(201) C(207) 116.9(3) yes
O(203) C(202) N(201) 120.2(3) yes
O(203) C(202) C(209) 123.8(3) yes
N(201) C(202) C(209) 115.9(3) yes
O(204) C(203) N(201) 119.8(3) yes
O(204) C(203) C(211) 123.0(3) yes
N(201) C(203) C(211) 117.2(3) yes
C(201) C(207) C(204) 102.8(3) yes
C(201) C(207) C(208) 112.8(3) yes
C(201) C(207) C(212) 112.6(3) yes
C(204) C(207) C(208) 109.3(3) yes
C(204) C(207) C(212) 109.7(3) yes
C(208) C(207) C(212) 109.3(3) yes
C(207) C(208) C(209) 115.5(3) yes
C(202) C(209) C(205) 107.6(3) yes
C(202) C(209) C(208) 110.1(3) yes
C(202) C(209) C(210) 109.4(3) yes
C(205) C(209) C(208) 108.8(3) yes
C(205) C(209) C(210) 110.2(3) yes
C(208) C(209) C(210) 110.7(3) yes
C(209) C(210) C(211) 109.4(3) yes
C(203) C(211) C(206) 108.4(3) yes
C(203) C(211) C(210) 109.4(3) yes
C(203) C(211) C(212) 110.4(3) yes
C(206) C(211) C(210) 109.9(3) yes
C(206) C(211) C(212) 110.2(3) yes
C(210) C(211) C(212) 108.7(3) yes
C(207) C(212) C(211) 115.7(3) yes
C(302) C(301) C(306) 117.9(3) yes
N(101) C(302) C(301) 120.4(3) yes
N(101) C(302) C(303) 117.6(3) yes
C(301) C(302) C(303) 122.0(3) yes
C(302) C(303) C(304) 117.6(3) yes
C(302) C(303) C(307) 121.4(3) yes
C(304) C(303) C(307) 121.1(3) yes
C(303) C(304) C(305) 122.1(3) yes
C(304) C(305) C(306) 118.0(3) yes
C(304) C(305) C(308) 121.0(3) yes
C(306) C(305) C(308) 121.0(3) yes
N(201) C(306) C(301) 119.3(3) yes
N(201) C(306) C(305) 118.3(3) yes
C(301) C(306) C(305) 122.4(3) yes
Cl(1) C(401) Cl(2) 110.3(3) yes
Cl(3) C(402) Cl(4) 132(1) yes

loop_
_geom_bond_atom_site_label_1
_geom_bond_atom_site_label_2
_geom_bond_distance
_geom_bond_publ_flag
Cu(1) O(1) 1.903(2) yes
Cu(1) O(101) 2.054(2) yes
Cu(1) O(201) 2.063(2) yes
Cu(1) N(1) 2.078(3) yes
Cu(1) N(2) 2.013(3) yes
Cu(2) O(1) 1.895(3) yes
Cu(2) O(102) 2.017(2) yes
Cu(2) O(202) 2.101(2) yes
Cu(2) N(3) 2.064(3) yes
Cu(2) N(4) 2.011(3) yes
Cl(1) C(401) 1.774(6) yes
Cl(2) C(401) 1.782(5) yes
Cl(3) C(402) 1.45(1) yes
Cl(4) C(402) 1.55(2) yes
O(101) C(101) 1.260(4) yes
O(102) C(101) 1.258(4) yes
O(103) C(102) 1.210(4) yes
O(104) C(103) 1.220(4) yes
O(201) C(201) 1.261(4) yes
O(202) C(201) 1.248(4) yes
O(203) C(202) 1.205(4) yes
O(204) C(203) 1.207(4) yes
O(301) N(301) 1.242(4) yes
O(302) N(301) 1.205(4) yes
O(303) N(301) 1.206(4) yes
N(1) C(1) 1.329(5) yes
N(1) C(12) 1.360(5) yes
N(2) C(10) 1.321(5) yes
N(2) C(11) 1.366(5) yes
N(3) C(13) 1.308(6) yes
N(3) C(24) 1.353(5) yes
N(4) C(22) 1.324(6) yes
N(4) C(23) 1.373(4) yes
N(101) C(102) 1.403(4) yes
N(101) C(103) 1.392(4) yes
N(101) C(302) 1.453(4) yes
N(201) C(202) 1.402(4) yes
N(201) C(203) 1.399(4) yes
N(201) C(306) 1.454(4) yes
C(1) C(2) 1.394(7) yes
C(2) C(3) 1.351(7) yes
C(3) C(4) 1.408(7) yes
C(4) C(5) 1.441(6) yes
C(4) C(12) 1.395(6) yes
C(5) C(6) 1.331(7) yes
C(6) C(7) 1.452(7) yes
C(7) C(8) 1.404(7) yes
C(7) C(11) 1.386(5) yes
C(8) C(9) 1.365(7) yes
C(9) C(10) 1.390(5) yes
C(11) C(12) 1.439(5) yes
C(13) C(14) 1.413(6) yes
C(14) C(15) 1.344(7) yes
C(15) C(16) 1.408(8) yes
C(16) C(17) 1.435(7) yes
C(16) C(24) 1.408(5) yes
C(17) C(18) 1.336(8) yes
C(18) C(19) 1.443(6) yes
C(19) C(20) 1.358(7) yes
C(19) C(23) 1.411(6) yes
C(20) C(21) 1.375(7) yes
C(21) C(22) 1.394(6) yes
C(23) C(24) 1.421(6) yes
C(101) C(107) 1.538(4) yes
C(102) C(109) 1.523(5) yes
C(103) C(111) 1.518(4) yes
C(104) C(107) 1.562(5) yes
C(105) C(109) 1.535(5) yes
C(106) C(111) 1.533(5) yes
C(107) C(108) 1.538(5) yes
C(107) C(112) 1.509(5) yes
C(108) C(109) 1.530(5) yes
C(109) C(110) 1.513(5) yes
C(110) C(111) 1.530(5) yes
C(111) C(112) 1.559(6) yes
C(201) C(207) 1.543(4) yes
C(202) C(209) 1.522(5) yes
C(203) C(211) 1.522(5) yes
C(204) C(207) 1.543(5) yes
C(205) C(209) 1.552(5) yes
C(206) C(211) 1.530(6) yes
C(207) C(208) 1.552(5) yes
C(207) C(212) 1.518(5) yes
C(208) C(209) 1.538(5) yes
C(209) C(210) 1.514(6) yes
C(210) C(211) 1.528(5) yes
C(211) C(212) 1.533(5) yes
C(301) C(302) 1.382(5) yes
C(301) C(306) 1.392(4) yes
C(302) C(303) 1.394(5) yes
C(303) C(304) 1.392(5) yes
C(303) C(307) 1.498(5) yes
C(304) C(305) 1.386(5) yes
C(305) C(306) 1.375(5) yes
C(305) C(308) 1.507(5) yes
